data_7200030
loop_
_publ_author_name
'Kendrick, John'
'Gourlay, Matthew D.'
'Neumann, Marcus A.'
'Leusen, Frank J. J.'

_publ_section_title
;
 Predicting spontaneous racemate resolution using recent developments in
 crystal structure prediction
;
_journal_issue 11
_journal_name_full CrystEngComm
_journal_page_first 2391
_journal_page_last 2399
_journal_paper_doi 10.1039/b909038j
_journal_volume 11
_journal_year 2009
_space_group_IT_number 19
_symmetry_cell_setting orthorhombic
_symmetry_Int_Tables_number 19
_symmetry_space_group_name_Hall 'P 2ac 2ab'
_symmetry_space_group_name_H-M 'P 21 21 21'
_cell_angle_alpha 90.000000
_cell_angle_beta 90.000000
_cell_angle_gamma 90.000000
_cell_length_a 6.971023
_cell_length_b 15.261048
_cell_length_c 11.824462
_cell_volume 1257.947
_cod_data_source_file 24HTP_enantiopure.cif
_cod_data_source_block 24HTP_E_8
_cod_original_sg_symbol_H-M 'P 2_1 2_1 2_1'
_cod_struct_determination_method theoretical
_cod_database_code 7200030

loop_
_symmetry_equiv_pos_site_id
_symmetry_equiv_pos_as_xyz
1 x,y,z
2 -x+1/2,-y,z+1/2
3 -x,y+1/2,-z+1/2
4 x+1/2,-y+1/2,-z

loop_
_atom_site_label
_atom_site_type_symbol
_atom_site_fract_x
_atom_site_fract_y
_atom_site_fract_z
C1 C -0.151792 0.854107 0.731568
C2 C -0.020680 0.835895 0.630535
C3 C 0.172126 0.879811 0.661790
N4 N 0.105040 0.951452 0.738068
C5 C -0.103536 0.948347 0.766046
O6 O 0.210231 1.018064 0.763216
C7 C -0.137064 0.967058 0.891069
C8 C -0.208008 1.016331 0.692738
C9 C 0.303288 0.816195 0.725471
C10 C 0.342259 0.822417 0.841330
H11 H 0.279610 0.874838 0.891575
C12 C 0.460892 0.761823 0.895360
H13 H 0.489819 0.767688 0.985541
C14 C 0.544934 0.693537 0.833814
O15 O 0.662811 0.636440 0.888722
C16 C 0.505304 0.685902 0.717864
H17 H 0.568829 0.632494 0.669600
C18 C 0.385444 0.746357 0.665583
H19 H 0.355724 0.738670 0.575709
C20 C 0.274685 0.919757 0.559577
H21 H -0.304014 0.846586 0.711363
H22 H -0.118285 0.809280 0.801466
H23 H -0.002082 0.765788 0.614072
H24 H -0.078278 0.866559 0.553598
H25 H -0.097981 1.034819 0.911448
H26 H -0.290038 0.957792 0.909396
H27 H -0.054197 0.922724 0.945257
H28 H -0.151876 1.082205 0.709186
H29 H -0.192177 1.002325 0.602352
H30 H -0.361262 1.015808 0.713525
H31 H 0.709731 0.590906 0.834677
H32 H 0.405867 0.953515 0.585690
H33 H 0.313755 0.868376 0.499129
H34 H 0.181971 0.966737 0.515503
